data_7251757
loop_
_publ_author_name
'Forsyth, Craig M.'
'Deacon, Glen B.'
'Junk, Peter C.'

_publ_section_title
;
 Directing alendronate structures into 2-D layers with bulky quaternary
 phosphonium cations
;
_journal_issue 14
_journal_name_full CrystEngComm
_journal_page_first 2151
_journal_page_last 2163
_journal_paper_doi 10.1039/D5CE01121C
_journal_volume 28
_journal_year 2026
_chemical_formula_moiety 'C24 H20 P, C4 H12 N O7 P2, 6(H2 O)'
_chemical_formula_sum 'C28 H44 N O13 P3'
_chemical_formula_weight 695.55
_space_group_crystal_system triclinic
_space_group_IT_number 2
_space_group_name_Hall '-P 1'
_space_group_name_H-M_alt 'P -1'
_atom_sites_solution_hydrogens mixed
_atom_sites_solution_primary direct
_audit_creation_method SHELXL-2018/3
_audit_update_record
;
2025-11-25 deposited with the CCDC.	2026-01-13 downloaded from the CCDC.
;
_cell_angle_alpha 75.289(2)
_cell_angle_beta 73.302(2)
_cell_angle_gamma 82.836(2)
_cell_formula_units_Z 2
_cell_length_a 10.0191(2)
_cell_length_b 11.5988(2)
_cell_length_c 15.4510(3)
_cell_measurement_reflns_used 22954
_cell_measurement_temperature 123(2)
_cell_measurement_theta_max 79.6800
_cell_measurement_theta_min 3.9410
_cell_volume 1660.86(6)
_computing_cell_refinement 'CrysAlisPro 1.171.43.95a (Rigaku OD, 2023)'
_computing_data_collection 'CrysAlisPro system (CCD 43.95a 64-bit (release 03-11-2023))'
_computing_data_reduction 'CrysAlisPro 1.171.43.95a (Rigaku OD, 2023)'
_computing_structure_refinement 'SHELXL-2018/3 (Sheldrick, 2018)'
_computing_structure_solution 'SHELXS-2018/3 (Sheldrick, 2018)'
_diffrn_ambient_temperature 123(2)
_diffrn_detector_area_resol_mean 10.0000
_diffrn_measured_fraction_theta_full 0.999
_diffrn_measured_fraction_theta_max 0.975
_diffrn_measurement_device_type 'XtaLAB Synergy, Dualflex, HyPix'
_diffrn_measurement_method '\w scans'
_diffrn_radiation_type CuK\a
_diffrn_radiation_wavelength 1.54184
_diffrn_reflns_av_R_equivalents 0.0400
_diffrn_reflns_av_unetI/netI 0.0299
_diffrn_reflns_Laue_measured_fraction_full 0.999
_diffrn_reflns_Laue_measured_fraction_max 0.975
_diffrn_reflns_limit_h_max 12
_diffrn_reflns_limit_h_min -12
_diffrn_reflns_limit_k_max 14
_diffrn_reflns_limit_k_min -13
_diffrn_reflns_limit_l_max 19
_diffrn_reflns_limit_l_min -16
_diffrn_reflns_number 34649
_diffrn_reflns_point_group_measured_fraction_full 0.999
_diffrn_reflns_point_group_measured_fraction_max 0.975
_diffrn_reflns_theta_full 67.684
_diffrn_reflns_theta_max 80.588
_diffrn_reflns_theta_min 3.947
_diffrn_source 'micro-focus sealed X-ray tube'
_exptl_absorpt_coefficient_mu 2.205
_exptl_absorpt_correction_T_max 1.00000
_exptl_absorpt_correction_T_min 0.81144
_exptl_absorpt_correction_type multi-scan
_exptl_absorpt_process_details
;
CrysAlisPro 1.171.43.95a (Rigaku Oxford Diffraction, 2023)
Empirical absorption correction using spherical harmonics,
implemented in SCALE3 ABSPACK scaling algorithm.
;
_exptl_crystal_colour colourless
_exptl_crystal_density_diffrn 1.391
_exptl_crystal_description prism
_exptl_crystal_F_000 736
_exptl_crystal_size_max 0.173
_exptl_crystal_size_mid 0.052
_exptl_crystal_size_min 0.030
_refine_diff_density_max 0.546
_refine_diff_density_min -0.339
_refine_diff_density_rms 0.055
_refine_ls_extinction_method none
_refine_ls_goodness_of_fit_ref 1.066
_refine_ls_hydrogen_treatment mixed
_refine_ls_matrix_type full
_refine_ls_number_parameters 478
_refine_ls_number_reflns 7111
_refine_ls_number_restraints 0
_refine_ls_restrained_S_all 1.066
_refine_ls_R_factor_all 0.0371
_refine_ls_R_factor_gt 0.0341
_refine_ls_shift/su_max 0.001
_refine_ls_shift/su_mean 0.000
_refine_ls_structure_factor_coef Fsqd
_refine_ls_weighting_details 'w=1/[\s^2^(Fo^2^)+(0.0549P)^2^+0.5515P] where P=(Fo^2^+2Fc^2^)/3'
_refine_ls_weighting_scheme calc
_refine_ls_wR_factor_gt 0.0921
_refine_ls_wR_factor_ref 0.0948
_reflns_Friedel_coverage 0.000
_reflns_number_gt 6471
_reflns_number_total 7111
_reflns_threshold_expression 'I > 2\s(I)'
_cod_data_source_file d5ce01121c2.cif
_cod_data_source_block compound1_Ph4PLH4
_cod_depositor_comments 'Adding full bibliography for 7251754--7251762.cif.'
_cod_original_cell_volume 1660.87(6)
_cod_database_code 7251757
_shelx_shelxl_version_number 2018/3
_shelx_space_group_comment
;
The symmetry employed for this shelxl refinement is uniquely defined
by the following loop, which should always be used as a source of
symmetry information in preference to the above space-group names.
They are only intended as comments.
;

loop_
_space_group_symop_operation_xyz
'x, y, z'
'-x, -y, -z'

loop_
_atom_site_label
_atom_site_type_symbol
_atom_site_fract_x
_atom_site_fract_y
_atom_site_fract_z
_atom_site_U_iso_or_equiv
_atom_site_adp_type
_atom_site_occupancy
_atom_site_site_symmetry_order
_atom_site_calc_flag
_atom_site_refinement_flags_posn
_atom_site_refinement_flags_adp
_atom_site_refinement_flags_occupancy
_atom_site_disorder_assembly
_atom_site_disorder_group
P1 P 0.67083(3) 0.36101(3) 0.14232(2) 0.01549(9) Uani 1 1 d . . . . .
P2 P 0.54243(3) 0.61557(3) 0.11700(2) 0.01495(9) Uani 1 1 d . . . . .
P3 P 1.15712(3) 0.21855(3) 0.51686(2) 0.01713(9) Uani 1 1 d . . . . .
O1 O 0.60249(11) 0.36342(9) 0.24770(7) 0.0207(2) Uani 1 1 d . . . . .
O2 O 0.56708(10) 0.32157(8) 0.10255(7) 0.0204(2) Uani 1 1 d . . . . .
O3 O 0.80574(10) 0.28702(8) 0.13415(7) 0.0210(2) Uani 1 1 d . . . . .
O4 O 0.48032(10) 0.57000(9) 0.21930(7) 0.0200(2) Uani 1 1 d . . . . .
O5 O 0.44188(10) 0.58774(8) 0.06369(7) 0.01849(19) Uani 1 1 d . . . . .
O6 O 0.57168(10) 0.74669(8) 0.08498(7) 0.01933(19) Uani 1 1 d . . . . .
O7 O 0.74978(10) 0.53427(8) -0.01403(6) 0.01797(19) Uani 1 1 d . . . . .
O8 O 0.35260(11) 0.88808(9) 0.02699(8) 0.0235(2) Uani 1 1 d . . . . .
O9 O 0.62795(12) 0.87783(11) 0.20164(8) 0.0297(2) Uani 1 1 d . . . . .
O10 O 0.88900(13) 0.95727(11) 0.09477(10) 0.0359(3) Uani 1 1 d . . . . .
O11 O 0.47551(14) 1.09462(11) 0.17470(10) 0.0378(3) Uani 1 1 d . . . . .
O12 O 0.27597(11) 1.10609(10) 0.08038(8) 0.0261(2) Uani 1 1 d . . . . .
O13 O 0.98939(13) 1.09459(10) 0.18006(8) 0.0289(2) Uani 1 1 d . . . . .
N1 N 1.09452(13) 0.78935(11) 0.03291(9) 0.0210(2) Uani 1 1 d . . . . .
C1 C 0.70389(13) 0.52091(11) 0.08507(9) 0.0153(2) Uani 1 1 d . . . . .
C2 C 0.82510(14) 0.55263(12) 0.11615(9) 0.0181(2) Uani 1 1 d . . . . .
H2A H 0.789300 0.558358 0.181760 0.022 Uiso 1 1 calc R U . . .
H2B H 0.896933 0.485801 0.113835 0.022 Uiso 1 1 calc R U . . .
C3 C 0.89569(14) 0.66771(12) 0.06018(10) 0.0198(3) Uani 1 1 d . . . . .
H3A H 0.928457 0.665452 -0.006258 0.024 Uiso 1 1 calc R U . . .
H3B H 0.827461 0.736645 0.066186 0.024 Uiso 1 1 calc R U . . .
C4 C 1.01896(14) 0.68311(12) 0.09444(10) 0.0200(3) Uani 1 1 d . . . . .
H4A H 0.985378 0.693786 0.158897 0.024 Uiso 1 1 calc R U . . .
H4B H 1.083008 0.610864 0.094188 0.024 Uiso 1 1 calc R U . . .
C5 C 0.99328(14) 0.20891(13) 0.60353(9) 0.0206(3) Uani 1 1 d . . . . .
C6 C 0.94038(16) 0.30636(14) 0.64384(10) 0.0256(3) Uani 1 1 d . . . . .
H6 H 0.993030 0.375059 0.627272 0.031 Uiso 1 1 calc R U . . .
C7 C 0.81069(17) 0.30196(15) 0.70806(11) 0.0312(3) Uani 1 1 d . . . . .
H7 H 0.773538 0.368139 0.734966 0.037 Uiso 1 1 calc R U . . .
C8 C 0.73544(16) 0.20043(17) 0.73286(11) 0.0312(3) Uani 1 1 d . . . . .
H8 H 0.646318 0.197896 0.776432 0.037 Uiso 1 1 calc R U . . .
C9 C 0.78876(17) 0.10272(16) 0.69481(11) 0.0314(3) Uani 1 1 d . . . . .
H9 H 0.737241 0.033075 0.713378 0.038 Uiso 1 1 calc R U . . .
C10 C 0.91765(16) 0.10679(14) 0.62950(10) 0.0264(3) Uani 1 1 d . . . . .
H10 H 0.954058 0.040422 0.602685 0.032 Uiso 1 1 calc R U . . .
C11 C 1.24624(14) 0.07358(12) 0.53045(10) 0.0208(3) Uani 1 1 d . . . . .
C12 C 1.24003(16) 0.00503(14) 0.61989(11) 0.0270(3) Uani 1 1 d . . . . .
H12 H 1.188155 0.034532 0.672513 0.032 Uiso 1 1 calc R U . . .
C13 C 1.31009(17) -0.10639(14) 0.63138(13) 0.0328(3) Uani 1 1 d . . . . .
H13 H 1.306895 -0.153211 0.692017 0.039 Uiso 1 1 calc R U . . .
C14 C 1.38476(17) -0.14945(14) 0.55442(13) 0.0327(4) Uani 1 1 d . . . . .
H14 H 1.433037 -0.225622 0.562701 0.039 Uiso 1 1 calc R U . . .
C15 C 1.38977(17) -0.08266(15) 0.46561(13) 0.0310(3) Uani 1 1 d . . . . .
H15 H 1.440088 -0.113668 0.413404 0.037 Uiso 1 1 calc R U . . .
C16 C 1.32116(15) 0.02995(14) 0.45264(11) 0.0247(3) Uani 1 1 d . . . . .
H16 H 1.325154 0.076507 0.391812 0.030 Uiso 1 1 calc R U . . .
C17 C 1.13115(14) 0.26727(12) 0.40317(9) 0.0193(3) Uani 1 1 d . . . . .
C18 C 1.24643(15) 0.30322(13) 0.32747(10) 0.0234(3) Uani 1 1 d . . . . .
H18 H 1.336116 0.302255 0.337042 0.028 Uiso 1 1 calc R U . . .
C19 C 1.22852(16) 0.34011(14) 0.23871(10) 0.0260(3) Uani 1 1 d . . . . .
H19 H 1.306099 0.364150 0.187119 0.031 Uiso 1 1 calc R U . . .
C20 C 1.09661(16) 0.34189(14) 0.22529(10) 0.0260(3) Uani 1 1 d . . . . .
H20 H 1.084693 0.367144 0.164347 0.031 Uiso 1 1 calc R U . . .
C21 C 0.98226(16) 0.30709(15) 0.30013(10) 0.0268(3) Uani 1 1 d . . . . .
H21 H 0.892522 0.309273 0.290334 0.032 Uiso 1 1 calc R U . . .
C22 C 0.99928(15) 0.26907(13) 0.38937(10) 0.0230(3) Uani 1 1 d . . . . .
H22 H 0.921511 0.244458 0.440669 0.028 Uiso 1 1 calc R U . . .
C23 C 1.25078(14) 0.32817(12) 0.53578(9) 0.0202(3) Uani 1 1 d . . . . .
C24 C 1.24332(16) 0.44685(13) 0.48683(11) 0.0252(3) Uani 1 1 d . . . . .
H24 H 1.202314 0.467564 0.436220 0.030 Uiso 1 1 calc R U . . .
C25 C 1.29606(18) 0.53429(14) 0.51246(12) 0.0319(3) Uani 1 1 d . . . . .
H25 H 1.291371 0.615166 0.479400 0.038 Uiso 1 1 calc R U . . .
C26 C 1.35576(19) 0.50337(16) 0.58657(12) 0.0345(4) Uani 1 1 d . . . . .
H26 H 1.390056 0.563665 0.604834 0.041 Uiso 1 1 calc R U . . .
C27 C 1.36576(17) 0.38527(15) 0.63417(11) 0.0301(3) Uani 1 1 d . . . . .
H27 H 1.409153 0.364785 0.683630 0.036 Uiso 1 1 calc R U . . .
C28 C 1.31249(15) 0.29692(14) 0.60966(10) 0.0234(3) Uani 1 1 d . . . . .
H28 H 1.317900 0.216110 0.642730 0.028 Uiso 1 1 calc R U . . .
H1 H 0.555(3) 0.425(2) 0.2492(16) 0.040(6) Uiso 1 1 d . . . . .
H5 H 0.453(3) 0.625(2) 0.0057(19) 0.050(7) Uiso 1 1 d . . . . .
H7A H 0.685(3) 0.513(2) -0.0311(16) 0.043(6) Uiso 1 1 d . . . . .
H8A H 0.384(3) 0.901(2) -0.034(2) 0.051(7) Uiso 1 1 d . . . . .
H8B H 0.413(3) 0.847(2) 0.0494(17) 0.045(6) Uiso 1 1 d . . . . .
H9A H 0.576(3) 0.948(3) 0.1924(19) 0.056(7) Uiso 1 1 d . . . . .
H9B H 0.603(3) 0.837(2) 0.1730(17) 0.044(6) Uiso 1 1 d . . . . .
H10A H 0.809(3) 0.929(2) 0.1333(18) 0.047(6) Uiso 1 1 d . . . . .
H10B H 0.918(3) 0.998(3) 0.128(2) 0.070(9) Uiso 1 1 d . . . . .
H11A H 0.406(3) 1.096(2) 0.1529(17) 0.047(6) Uiso 1 1 d . . . . .
H11B H 0.501(3) 1.169(3) 0.1611(18) 0.054(7) Uiso 1 1 d . . . . .
H12A H 0.314(3) 1.161(2) 0.0301(18) 0.043(6) Uiso 1 1 d . . . . .
H12B H 0.293(3) 1.042(2) 0.0616(17) 0.046(6) Uiso 1 1 d . . . . .
H13A H 0.944(3) 1.158(2) 0.1709(17) 0.047(7) Uiso 1 1 d . . . . .
H13B H 1.074(3) 1.108(2) 0.1504(18) 0.050(7) Uiso 1 1 d . . . . .
H1N H 1.126(2) 0.7805(18) -0.0275(15) 0.029(5) Uiso 1 1 d . . . . .
H2N H 1.169(2) 0.8045(18) 0.0490(14) 0.029(5) Uiso 1 1 d . . . . .
H3N H 1.036(2) 0.854(2) 0.0366(15) 0.034(5) Uiso 1 1 d . . . . .

loop_
_atom_site_aniso_label
_atom_site_aniso_U_11
_atom_site_aniso_U_22
_atom_site_aniso_U_33
_atom_site_aniso_U_23
_atom_site_aniso_U_13
_atom_site_aniso_U_12
P1 0.01584(16) 0.01565(15) 0.01542(16) -0.00340(12) -0.00485(12) -0.00117(11)
P2 0.01352(15) 0.01610(16) 0.01623(16) -0.00514(12) -0.00441(12) -0.00046(11)
P3 0.01543(16) 0.02023(17) 0.01493(16) -0.00368(12) -0.00320(12) -0.00077(12)
O1 0.0241(5) 0.0196(5) 0.0171(5) -0.0032(4) -0.0044(4) -0.0009(4)
O2 0.0222(5) 0.0191(4) 0.0218(5) -0.0027(4) -0.0092(4) -0.0043(4)
O3 0.0202(5) 0.0191(4) 0.0236(5) -0.0048(4) -0.0068(4) 0.0016(4)
O4 0.0186(4) 0.0238(5) 0.0172(4) -0.0066(4) -0.0035(4) 0.0006(4)
O5 0.0171(4) 0.0203(4) 0.0198(5) -0.0039(4) -0.0077(4) -0.0025(3)
O6 0.0179(4) 0.0171(4) 0.0248(5) -0.0065(4) -0.0073(4) -0.0004(3)
O7 0.0169(4) 0.0226(5) 0.0145(4) -0.0053(4) -0.0025(3) -0.0036(4)
O8 0.0196(5) 0.0246(5) 0.0266(5) -0.0049(4) -0.0082(4) 0.0002(4)
O9 0.0299(6) 0.0300(6) 0.0337(6) -0.0100(5) -0.0127(5) -0.0025(5)
O10 0.0287(6) 0.0327(6) 0.0460(7) -0.0184(6) -0.0002(5) -0.0044(5)
O11 0.0389(7) 0.0222(6) 0.0580(8) -0.0007(5) -0.0276(6) -0.0063(5)
O12 0.0227(5) 0.0236(5) 0.0292(6) -0.0041(5) -0.0040(4) -0.0026(4)
O13 0.0231(5) 0.0256(5) 0.0357(6) -0.0046(5) -0.0074(5) 0.0011(4)
N1 0.0165(5) 0.0224(6) 0.0260(6) -0.0088(5) -0.0044(5) -0.0036(4)
C1 0.0150(6) 0.0167(6) 0.0145(6) -0.0042(5) -0.0034(5) -0.0014(4)
C2 0.0156(6) 0.0200(6) 0.0200(6) -0.0042(5) -0.0068(5) -0.0020(5)
C3 0.0175(6) 0.0219(6) 0.0211(6) -0.0036(5) -0.0068(5) -0.0041(5)
C4 0.0167(6) 0.0217(6) 0.0225(6) -0.0053(5) -0.0054(5) -0.0036(5)
C5 0.0173(6) 0.0273(7) 0.0151(6) -0.0034(5) -0.0028(5) 0.0001(5)
C6 0.0223(7) 0.0272(7) 0.0241(7) -0.0054(6) -0.0033(6) 0.0020(5)
C7 0.0235(7) 0.0375(9) 0.0291(8) -0.0114(7) -0.0013(6) 0.0055(6)
C8 0.0189(7) 0.0494(10) 0.0222(7) -0.0083(7) -0.0004(6) -0.0021(6)
C9 0.0247(7) 0.0428(9) 0.0243(7) -0.0053(7) -0.0012(6) -0.0108(6)
C10 0.0237(7) 0.0320(8) 0.0223(7) -0.0074(6) -0.0016(6) -0.0050(6)
C11 0.0169(6) 0.0207(6) 0.0243(7) -0.0043(5) -0.0051(5) -0.0018(5)
C12 0.0243(7) 0.0261(7) 0.0259(7) -0.0004(6) -0.0043(6) -0.0014(6)
C13 0.0267(8) 0.0265(7) 0.0392(9) 0.0044(6) -0.0091(7) -0.0033(6)
C14 0.0241(7) 0.0208(7) 0.0533(10) -0.0064(7) -0.0133(7) 0.0011(6)
C15 0.0237(7) 0.0295(8) 0.0444(9) -0.0179(7) -0.0098(7) 0.0029(6)
C16 0.0212(7) 0.0274(7) 0.0273(7) -0.0098(6) -0.0065(6) -0.0004(5)
C17 0.0187(6) 0.0216(6) 0.0167(6) -0.0041(5) -0.0037(5) -0.0013(5)
C18 0.0187(6) 0.0291(7) 0.0203(7) -0.0021(6) -0.0043(5) -0.0034(5)
C19 0.0236(7) 0.0322(7) 0.0186(6) -0.0021(6) -0.0025(5) -0.0036(6)
C20 0.0283(7) 0.0311(7) 0.0182(6) -0.0031(6) -0.0077(6) -0.0023(6)
C21 0.0219(7) 0.0367(8) 0.0231(7) -0.0051(6) -0.0084(6) -0.0038(6)
C22 0.0193(6) 0.0292(7) 0.0192(6) -0.0041(5) -0.0036(5) -0.0035(5)
C23 0.0180(6) 0.0241(7) 0.0190(6) -0.0081(5) -0.0031(5) -0.0007(5)
C24 0.0249(7) 0.0253(7) 0.0266(7) -0.0057(6) -0.0092(6) -0.0003(5)
C25 0.0365(9) 0.0244(7) 0.0364(8) -0.0088(6) -0.0104(7) -0.0023(6)
C26 0.0384(9) 0.0350(8) 0.0372(9) -0.0172(7) -0.0110(7) -0.0076(7)
C27 0.0307(8) 0.0389(8) 0.0258(7) -0.0127(7) -0.0101(6) -0.0035(6)
C28 0.0213(7) 0.0292(7) 0.0208(6) -0.0082(6) -0.0059(5) 0.0007(5)

loop_
_atom_type_symbol
_atom_type_description
_atom_type_scat_dispersion_real
_atom_type_scat_dispersion_imag
_atom_type_scat_source
C C 0.0181 0.0091 'International Tables Vol C Tables 4.2.6.8 and 6.1.1.4'
H H 0.0000 0.0000 'International Tables Vol C Tables 4.2.6.8 and 6.1.1.4'
N N 0.0311 0.0180 'International Tables Vol C Tables 4.2.6.8 and 6.1.1.4'
O O 0.0492 0.0322 'International Tables Vol C Tables 4.2.6.8 and 6.1.1.4'
P P 0.2955 0.4335 'International Tables Vol C Tables 4.2.6.8 and 6.1.1.4'

loop_
_geom_angle_atom_site_label_1
_geom_angle_atom_site_label_2
_geom_angle_atom_site_label_3
_geom_angle
_geom_angle_site_symmetry_1
_geom_angle_site_symmetry_3
_geom_angle_publ_flag
O3 P1 O2 114.81(6) . . ?
O3 P1 O1 109.11(6) . . ?
O2 P1 O1 110.15(6) . . ?
O3 P1 C1 110.45(6) . . ?
O2 P1 C1 108.33(6) . . ?
O1 P1 C1 103.38(5) . . ?
O4 P2 O6 116.30(5) . . ?
O4 P2 O5 108.24(5) . . ?
O6 P2 O5 109.20(5) . . ?
O4 P2 C1 106.24(6) . . ?
O6 P2 C1 111.07(6) . . ?
O5 P2 C1 105.17(5) . . ?
C17 P3 C5 110.67(6) . . ?
C17 P3 C11 110.43(6) . . ?
C5 P3 C11 108.09(7) . . ?
C17 P3 C23 108.81(7) . . ?
C5 P3 C23 106.57(6) . . ?
C11 P3 C23 112.22(6) . . ?
O7 C1 C2 107.57(10) . . ?
O7 C1 P2 110.34(8) . . ?
C2 C1 P2 112.69(8) . . ?
O7 C1 P1 109.31(8) . . ?
C2 C1 P1 106.90(8) . . ?
P2 C1 P1 109.92(6) . . ?
C3 C2 C1 116.43(11) . . ?
C4 C3 C2 110.58(11) . . ?
N1 C4 C3 109.55(11) . . ?
C10 C5 C6 120.23(13) . . ?
C10 C5 P3 120.60(11) . . ?
C6 C5 P3 119.15(11) . . ?
C7 C6 C5 119.66(14) . . ?
C6 C7 C8 119.74(15) . . ?
C9 C8 C7 120.82(14) . . ?
C8 C9 C10 119.91(15) . . ?
C9 C10 C5 119.61(14) . . ?
C12 C11 C16 120.46(13) . . ?
C12 C11 P3 118.97(11) . . ?
C16 C11 P3 120.57(11) . . ?
C13 C12 C11 119.57(15) . . ?
C14 C13 C12 120.01(16) . . ?
C15 C14 C13 120.71(14) . . ?
C14 C15 C16 120.12(15) . . ?
C15 C16 C11 119.12(15) . . ?
C22 C17 C18 120.34(13) . . ?
C22 C17 P3 120.88(11) . . ?
C18 C17 P3 118.78(10) . . ?
C19 C18 C17 119.58(13) . . ?
C18 C19 C20 119.88(14) . . ?
C21 C20 C19 120.65(14) . . ?
C20 C21 C22 119.93(14) . . ?
C21 C22 C17 119.62(13) . . ?
C24 C23 C28 120.43(13) . . ?
C24 C23 P3 120.04(11) . . ?
C28 C23 P3 118.79(11) . . ?
C25 C24 C23 119.67(14) . . ?
C24 C25 C26 119.85(15) . . ?
C27 C26 C25 120.60(14) . . ?
C26 C27 C28 120.14(15) . . ?
C27 C28 C23 119.29(14) . . ?

loop_
_geom_bond_atom_site_label_1
_geom_bond_atom_site_label_2
_geom_bond_distance
_geom_bond_site_symmetry_2
_geom_bond_publ_flag
P1 O3 1.4990(10) . ?
P1 O2 1.5153(9) . ?
P1 O1 1.5807(10) . ?
P1 C1 1.8664(13) . ?
P2 O4 1.5025(10) . ?
P2 O6 1.5130(10) . ?
P2 O5 1.5781(9) . ?
P2 C1 1.8545(13) . ?
P3 C17 1.7873(14) . ?
P3 C5 1.7908(14) . ?
P3 C11 1.7952(14) . ?
P3 C23 1.7963(14) . ?
O7 C1 1.4396(15) . ?
N1 C4 1.4898(18) . ?
C1 C2 1.5418(17) . ?
C2 C3 1.5256(18) . ?
C3 C4 1.5219(18) . ?
C5 C10 1.395(2) . ?
C5 C6 1.402(2) . ?
C6 C7 1.388(2) . ?
C7 C8 1.389(2) . ?
C8 C9 1.387(2) . ?
C9 C10 1.389(2) . ?
C11 C12 1.397(2) . ?
C11 C16 1.400(2) . ?
C12 C13 1.387(2) . ?
C13 C14 1.386(3) . ?
C14 C15 1.384(3) . ?
C15 C16 1.393(2) . ?
C17 C22 1.3943(19) . ?
C17 C18 1.4043(19) . ?
C18 C19 1.386(2) . ?
C19 C20 1.392(2) . ?
C20 C21 1.389(2) . ?
C21 C22 1.390(2) . ?
C23 C24 1.397(2) . ?
C23 C28 1.399(2) . ?
C24 C25 1.387(2) . ?
C25 C26 1.389(2) . ?
C26 C27 1.387(3) . ?
C27 C28 1.388(2) . ?

loop_
_geom_hbond_atom_site_label_D
_geom_hbond_atom_site_label_H
_geom_hbond_atom_site_label_A
_geom_hbond_distance_DH
_geom_hbond_distance_HA
_geom_hbond_distance_DA
_geom_hbond_angle_DHA
_geom_hbond_site_symmetry_A
_geom_hbond_publ_flag
O1 H1 O4 0.81(3) 1.76(3) 2.5447(14) 164(2) . yes
O5 H5 O2 0.87(3) 1.69(3) 2.5395(14) 164(3) 2_665 yes
O7 H7A O5 0.85(3) 2.07(3) 2.8906(13) 163(2) 2_665 yes
O8 H8A O11 0.89(3) 2.21(3) 3.0663(19) 161(2) 2_675 yes
O8 H8B O6 0.83(3) 1.97(3) 2.7922(15) 172(2) . yes
O9 H9A O11 0.91(3) 1.87(3) 2.7757(18) 178(3) . yes
O9 H9B O6 0.82(3) 2.03(3) 2.8410(15) 170(2) . yes
O10 H10A O9 0.89(3) 1.90(3) 2.7862(18) 172(2) . yes
O10 H10B O13 0.91(3) 1.84(3) 2.7409(17) 172(3) . yes
O11 H11A O12 0.85(3) 1.92(3) 2.7654(17) 169(2) . yes
O11 H11B O2 0.88(3) 1.88(3) 2.7455(16) 166(2) 1_565 yes
O12 H12A O6 0.89(3) 1.95(3) 2.8225(15) 167(2) 2_675 yes
O12 H12B O8 0.84(3) 1.97(3) 2.8063(16) 172(2) . yes
O13 H13A O3 0.82(3) 2.00(3) 2.7914(15) 165(2) 1_565 yes
O13 H13B O12 0.85(3) 2.00(3) 2.8432(16) 168(2) 1_655 yes
N1 H1N O3 0.92(2) 1.92(2) 2.8114(16) 162.8(18) 2_765 yes
N1 H2N O8 0.90(2) 2.09(2) 2.9249(16) 154.3(18) 1_655 yes
N1 H3N O10 0.89(2) 1.94(2) 2.7858(17) 157(2) . yes
